data_7205060
loop_
_publ_author_name
'Li, Ming-Xing'
'Chen, Hui-Ling'
'Geng, Jin-Peng'
'He, Xiang'
'Shao, Min'
'Zhu, Shou-Rong'
'Wang, Zhao-Xi'

_publ_section_title
;
 Unprecedented cyclic [Mo6O19]2&#x2212; cluster and five
 organic--inorganic hybrids based on polyoxomolybdates and
 4-amino-3,5-bis(pyridyl)-1,2,4-triazole
;
_journal_issue 5
_journal_name_full CrystEngComm
_journal_page_first 1687
_journal_paper_doi 10.1039/c002063j
_journal_volume 13
_journal_year 2011
_chemical_formula_sum 'C24 H28 Co Mo6 N12 O23'
_chemical_formula_weight 1487.15
_chemical_name_systematic
;

?

;
_space_group_IT_number 2
_symmetry_cell_setting triclinic
_symmetry_space_group_name_Hall '-P 1'
_symmetry_space_group_name_H-M 'P -1'
_atom_sites_solution_hydrogens geom
_atom_sites_solution_primary direct
_atom_sites_solution_secondary difmap
_audit_creation_method SHELXL-97
_cell_angle_alpha 91.7860(10)
_cell_angle_beta 113.8000(10)
_cell_angle_gamma 105.4690(10)
_cell_formula_units_Z 1
_cell_length_a 9.5193(8)
_cell_length_b 10.9534(9)
_cell_length_c 11.4935(9)
_cell_measurement_reflns_used 4935
_cell_measurement_temperature 296(2)
_cell_measurement_theta_max 27.57
_cell_measurement_theta_min 2.40
_cell_volume 1043.61(15)
_computing_cell_refinement 'Bruker SMART'
_computing_data_collection 'Bruker SMART'
_computing_data_reduction 'Bruker SAINT'
_computing_molecular_graphics 'Bruker SHELXTL'
_computing_publication_material 'Bruker SHELXTL'
_computing_structure_refinement 'SHELXL-97 (Sheldrick, 1997)'
_computing_structure_solution 'SHELXS-97 (Sheldrick, 1990)'
_diffrn_ambient_temperature 296(2)
_diffrn_measured_fraction_theta_full 0.980
_diffrn_measured_fraction_theta_max 0.980
_diffrn_measurement_device_type 'CCD area detector'
_diffrn_measurement_method 'phi and omega scans'
_diffrn_radiation_monochromator graphite
_diffrn_radiation_source 'fine-focus sealed tube'
_diffrn_radiation_type MoK\a
_diffrn_radiation_wavelength 0.71073
_diffrn_reflns_av_R_equivalents 0.0147
_diffrn_reflns_av_sigmaI/netI 0.0255
_diffrn_reflns_limit_h_max 11
_diffrn_reflns_limit_h_min -8
_diffrn_reflns_limit_k_max 13
_diffrn_reflns_limit_k_min -12
_diffrn_reflns_limit_l_max 12
_diffrn_reflns_limit_l_min -13
_diffrn_reflns_number 5378
_diffrn_reflns_theta_full 25.05
_diffrn_reflns_theta_max 25.05
_diffrn_reflns_theta_min 1.95
_exptl_absorpt_coefficient_mu 2.231
_exptl_absorpt_correction_T_max 0.6639
_exptl_absorpt_correction_T_min 0.6054
_exptl_absorpt_correction_type multi-scan
_exptl_absorpt_process_details sadabs
_exptl_crystal_density_diffrn 2.366
_exptl_crystal_density_method 'not measured'
_exptl_crystal_F_000 719
_exptl_crystal_size_max 0.25
_exptl_crystal_size_mid 0.20
_exptl_crystal_size_min 0.20
_refine_diff_density_max 1.971
_refine_diff_density_min -0.733
_refine_diff_density_rms 0.119
_refine_ls_extinction_method none
_refine_ls_goodness_of_fit_ref 1.103
_refine_ls_hydrogen_treatment constr
_refine_ls_matrix_type full
_refine_ls_number_parameters 302
_refine_ls_number_reflns 3617
_refine_ls_number_restraints 0
_refine_ls_restrained_S_all 1.103
_refine_ls_R_factor_all 0.0277
_refine_ls_R_factor_gt 0.0264
_refine_ls_shift/su_max 0.000
_refine_ls_shift/su_mean 0.000
_refine_ls_structure_factor_coef Fsqd
_refine_ls_weighting_details 'calc w=1/[\s^2^(Fo^2^)+(0.0316P)^2^+3.1780P] where P=(Fo^2^+2Fc^2^)/3'
_refine_ls_weighting_scheme calc
_refine_ls_wR_factor_gt 0.0702
_refine_ls_wR_factor_ref 0.0710
_reflns_number_gt 3468
_reflns_number_total 3617
_reflns_threshold_expression >2sigma(I)
_cod_data_source_file C002063J.TXT
_cod_data_source_block 081205b_0m
_cod_depositor_comments
;
The following automatic conversions were performed:
'_symmetry_cell_setting' value 'Triclinic' changed to 'triclinic'
according to '/home/saulius/struct/CIF-dictionaries/cif_core.dic'
dictionary named 'cif_core.dic' version 2.4.1 from 2010-06-29.

Automatic conversion script
Id: cif_fix_enum 1555 2011-01-17 13:19:09Z saulius 
;
_cod_original_cell_volume 1043.60(15)
_cod_original_sg_symbol_H-M P-1
_cod_database_code 7205060

loop_
_symmetry_equiv_pos_as_xyz
'x, y, z'
'-x, -y, -z'

loop_
_atom_site_label
_atom_site_type_symbol
_atom_site_fract_x
_atom_site_fract_y
_atom_site_fract_z
_atom_site_U_iso_or_equiv
_atom_site_adp_type
_atom_site_occupancy
_atom_site_symmetry_multiplicity
_atom_site_calc_flag
_atom_site_refinement_flags
_atom_site_disorder_assembly
_atom_site_disorder_group
Co1 Co 1.0000 0.5000 0.5000 0.01196(16) Uani 1 2 d S . .
Mo1 Mo 0.58111(4) 0.37889(3) 0.25017(3) 0.01088(10) Uani 1 1 d . . .
Mo2 Mo 0.48849(4) 0.35266(3) -0.06347(3) 0.01239(10) Uani 1 1 d . . .
Mo3 Mo 0.47606(4) 0.07135(3) 0.13998(3) 0.01545(10) Uani 1 1 d . . .
C1 C 0.0885(5) 0.2847(4) -0.0570(4) 0.0162(8) Uani 1 1 d . . .
C2 C -0.0201(5) 0.2668(4) -0.1944(4) 0.0174(8) Uani 1 1 d . . .
C3 C 0.0199(5) 0.3583(4) -0.2648(4) 0.0154(8) Uani 1 1 d . . .
H3 H 0.1102 0.4294 -0.2220 0.018 Uiso 1 1 calc R . .
C4 C -0.1923(6) 0.2458(4) -0.4520(4) 0.0289(11) Uani 1 1 d . . .
H4 H -0.2506 0.2368 -0.5407 0.035 Uiso 1 1 calc R . .
C5 C -0.2409(7) 0.1507(5) -0.3871(5) 0.0491(16) Uani 1 1 d . . .
H5 H -0.3314 0.0804 -0.4321 0.059 Uiso 1 1 calc R . .
C6 C -0.1556(6) 0.1601(5) -0.2568(5) 0.0409(14) Uani 1 1 d . . .
H6 H -0.1871 0.0977 -0.2117 0.049 Uiso 1 1 calc R . .
C7 C 0.1764(5) 0.2992(4) 0.1523(4) 0.0139(8) Uani 1 1 d . . .
C8 C 0.1823(5) 0.2982(4) 0.2826(4) 0.0144(8) Uani 1 1 d . . .
C9 C 0.1074(5) 0.3717(4) 0.3229(4) 0.0167(8) Uani 1 1 d . . .
H9 H 0.0503 0.4176 0.2650 0.020 Uiso 1 1 calc R . .
C10 C 0.1958(5) 0.3135(4) 0.5224(4) 0.0181(8) Uani 1 1 d . . .
H10 H 0.2014 0.3188 0.6052 0.022 Uiso 1 1 calc R . .
C11 C 0.2735(6) 0.2372(4) 0.4902(4) 0.0246(10) Uani 1 1 d . . .
H11 H 0.3289 0.1919 0.5499 0.030 Uiso 1 1 calc R . .
C12 C 0.2676(5) 0.2294(4) 0.3684(4) 0.0213(9) Uani 1 1 d . . .
H12 H 0.3194 0.1794 0.3443 0.026 Uiso 1 1 calc R . .
N1 N 0.2456(4) 0.3179(3) -0.0070(3) 0.0137(7) Uani 1 1 d . . .
N2 N 0.3005(4) 0.3260(3) 0.1245(3) 0.0132(7) Uani 1 1 d . . .
N3 N 0.0402(4) 0.2725(3) 0.0414(3) 0.0153(7) Uani 1 1 d . . .
N4 N -0.1168(4) 0.2374(4) 0.0345(4) 0.0253(8) Uani 1 1 d . . .
H4A H -0.1306 0.2318 0.1038 0.030 Uiso 1 1 calc R . .
H4B H -0.1987 0.2215 -0.0390 0.030 Uiso 1 1 calc R . .
N5 N -0.0652(4) 0.3497(3) -0.3920(3) 0.0177(7) Uani 1 1 d . . .
N6 N 0.1135(4) 0.3795(3) 0.4411(3) 0.0150(7) Uani 1 1 d . . .
O1 O 0.5347(4) 0.4590(3) 0.3507(3) 0.0211(6) Uani 1 1 d . . .
O2 O 0.5702(3) 0.4897(2) 0.1145(2) 0.0133(5) Uani 1 1 d . . .
O3 O 0.5236(3) 0.2103(2) 0.2791(2) 0.0144(6) Uani 1 1 d . . .
O4 O 0.7919(3) 0.4200(3) 0.3306(2) 0.0145(6) Uani 1 1 d . . .
O5 O 0.3474(4) 0.2458(3) -0.1970(3) 0.0240(7) Uani 1 1 d . . .
O6 O 0.6635(4) 0.3860(3) -0.0818(3) 0.0239(7) Uani 1 1 d . . .
O7 O 0.5332(3) 0.2559(2) 0.0717(2) 0.0139(6) Uani 1 1 d . . .
O8 O 0.2706(4) 0.0403(3) 0.0702(3) 0.0285(7) Uani 1 1 d . . .
O9 O 0.5000 0.0000 0.0000 0.0285(10) Uani 1 2 d S . .
O10 O 0.7560(4) 0.1428(3) 0.2274(3) 0.0271(7) Uani 1 1 d . . .
H10A H 0.7849 0.1917 0.1832 0.041 Uiso 1 1 calc R . .
H10B H 0.8041 0.0894 0.2626 0.041 Uiso 1 1 d R . .
O11 O 0.5029(4) -0.0397(3) 0.2396(3) 0.0319(8) Uani 1 1 d . . .
O1W O 0.0898(6) 0.0224(5) 0.6516(6) 0.0806(17) Uani 1 1 d . . .
H1WB H 0.1274 0.1020 0.6819 0.097 Uiso 1 1 d R . .
H1WA H 0.0497 0.0037 0.5701 0.097 Uiso 1 1 d R . .

loop_
_atom_site_aniso_label
_atom_site_aniso_U_11
_atom_site_aniso_U_22
_atom_site_aniso_U_33
_atom_site_aniso_U_23
_atom_site_aniso_U_13
_atom_site_aniso_U_12
Co1 0.0127(4) 0.0158(4) 0.0085(3) 0.0028(3) 0.0053(3) 0.0048(3)
Mo1 0.01117(17) 0.01243(17) 0.00847(17) 0.00237(12) 0.00408(13) 0.00280(13)
Mo2 0.01739(18) 0.01339(18) 0.00996(17) 0.00411(13) 0.00773(14) 0.00699(13)
Mo3 0.01878(19) 0.01178(18) 0.01631(18) 0.00221(13) 0.00944(15) 0.00240(14)
C1 0.019(2) 0.018(2) 0.0125(19) 0.0057(15) 0.0082(17) 0.0041(16)
C2 0.013(2) 0.024(2) 0.012(2) 0.0053(16) 0.0047(16) 0.0025(17)
C3 0.0134(19) 0.019(2) 0.0114(19) 0.0026(15) 0.0048(16) 0.0016(16)
C4 0.027(2) 0.032(3) 0.013(2) 0.0055(18) 0.0009(19) 0.000(2)
C5 0.039(3) 0.044(3) 0.024(3) 0.011(2) -0.005(2) -0.020(3)
C6 0.038(3) 0.042(3) 0.022(2) 0.015(2) 0.007(2) -0.012(2)
C7 0.017(2) 0.0136(19) 0.0142(19) 0.0034(15) 0.0080(16) 0.0067(16)
C8 0.0130(19) 0.020(2) 0.0122(19) 0.0037(15) 0.0081(16) 0.0035(16)
C9 0.017(2) 0.021(2) 0.0131(19) 0.0046(16) 0.0063(16) 0.0087(17)
C10 0.019(2) 0.024(2) 0.0124(19) 0.0040(16) 0.0080(17) 0.0058(17)
C11 0.030(2) 0.032(2) 0.021(2) 0.0138(19) 0.013(2) 0.018(2)
C12 0.026(2) 0.026(2) 0.022(2) 0.0077(18) 0.0163(19) 0.0141(19)
N1 0.0152(17) 0.0188(17) 0.0084(15) 0.0044(13) 0.0060(13) 0.0054(14)
N2 0.0140(16) 0.0173(16) 0.0086(15) 0.0033(12) 0.0056(13) 0.0039(13)
N3 0.0140(17) 0.0208(17) 0.0124(16) 0.0048(13) 0.0081(14) 0.0034(14)
N4 0.0129(18) 0.047(2) 0.0180(18) 0.0085(17) 0.0094(15) 0.0069(17)
N5 0.0178(17) 0.0212(18) 0.0150(17) 0.0050(14) 0.0084(14) 0.0050(14)
N6 0.0148(17) 0.0187(17) 0.0125(16) 0.0021(13) 0.0067(14) 0.0054(14)
O1 0.0225(16) 0.0219(15) 0.0176(15) -0.0031(12) 0.0092(13) 0.0043(12)
O2 0.0161(14) 0.0143(13) 0.0107(13) 0.0034(10) 0.0061(11) 0.0056(11)
O3 0.0156(14) 0.0146(13) 0.0118(13) 0.0036(10) 0.0060(11) 0.0022(11)
O4 0.0112(13) 0.0180(14) 0.0112(13) 0.0042(11) 0.0033(11) 0.0021(11)
O5 0.0330(18) 0.0208(15) 0.0141(14) 0.0004(12) 0.0067(13) 0.0078(13)
O6 0.0277(17) 0.0292(17) 0.0290(17) 0.0135(13) 0.0217(14) 0.0145(14)
O7 0.0162(14) 0.0145(13) 0.0116(13) 0.0028(10) 0.0067(11) 0.0044(11)
O8 0.0215(16) 0.0244(16) 0.0313(18) -0.0007(13) 0.0081(14) -0.0003(13)
O9 0.044(3) 0.018(2) 0.029(2) 0.0000(18) 0.021(2) 0.009(2)
O10 0.0237(16) 0.0317(18) 0.0305(18) 0.0121(14) 0.0134(14) 0.0121(14)
O11 0.046(2) 0.0238(17) 0.0365(19) 0.0153(14) 0.0248(17) 0.0139(15)
O1W 0.061(3) 0.047(3) 0.099(4) 0.019(3) 0.003(3) 0.013(2)

loop_
_atom_type_symbol
_atom_type_description
_atom_type_scat_dispersion_real
_atom_type_scat_dispersion_imag
_atom_type_scat_source
C C 0.0033 0.0016 'International Tables Vol C Tables 4.2.6.8 and 6.1.1.4'
H H 0.0000 0.0000 'International Tables Vol C Tables 4.2.6.8 and 6.1.1.4'
Co Co 0.3494 0.9721 'International Tables Vol C Tables 4.2.6.8 and 6.1.1.4'
Mo Mo -1.6832 0.6857 'International Tables Vol C Tables 4.2.6.8 and 6.1.1.4'
N N 0.0061 0.0033 'International Tables Vol C Tables 4.2.6.8 and 6.1.1.4'
O O 0.0106 0.0060 'International Tables Vol C Tables 4.2.6.8 and 6.1.1.4'

loop_
_geom_angle_atom_site_label_1
_geom_angle_atom_site_label_2
_geom_angle_atom_site_label_3
_geom_angle
_geom_angle_site_symmetry_1
_geom_angle_site_symmetry_3
_geom_angle_publ_flag
O4 Co1 O4 180.0 2_766 . ?
O4 Co1 N6 91.26(11) 2_766 1_655 ?
O4 Co1 N6 88.74(11) . 1_655 ?
O4 Co1 N6 88.74(11) 2_766 2_666 ?
O4 Co1 N6 91.26(11) . 2_666 ?
N6 Co1 N6 180.00(19) 1_655 2_666 ?
O4 Co1 N5 94.02(11) 2_766 2_665 ?
O4 Co1 N5 85.98(11) . 2_665 ?
N6 Co1 N5 92.69(13) 1_655 2_665 ?
N6 Co1 N5 87.31(13) 2_666 2_665 ?
O4 Co1 N5 85.98(11) 2_766 1_656 ?
O4 Co1 N5 94.02(11) . 1_656 ?
N6 Co1 N5 87.32(12) 1_655 1_656 ?
N6 Co1 N5 92.68(13) 2_666 1_656 ?
N5 Co1 N5 179.997(1) 2_665 1_656 ?
O1 Mo1 O4 102.72(13) . . ?
O1 Mo1 O3 103.06(13) . . ?
O4 Mo1 O3 100.32(12) . . ?
O1 Mo1 O2 102.95(13) . . ?
O4 Mo1 O2 97.42(11) . . ?
O3 Mo1 O2 144.23(11) . . ?
O1 Mo1 O7 156.27(12) . . ?
O4 Mo1 O7 100.95(11) . . ?
O3 Mo1 O7 74.08(10) . . ?
O2 Mo1 O7 72.19(10) . . ?
O1 Mo1 N2 81.22(13) . . ?
O4 Mo1 N2 174.76(11) . . ?
O3 Mo1 N2 81.97(11) . . ?
O2 Mo1 N2 78.21(11) . . ?
O7 Mo1 N2 75.05(10) . . ?
O5 Mo2 O6 105.17(15) . . ?
O5 Mo2 O7 105.38(13) . . ?
O6 Mo2 O7 100.96(13) . . ?
O5 Mo2 O2 98.97(13) . 2_665 ?
O6 Mo2 O2 98.88(12) . 2_665 ?
O7 Mo2 O2 143.08(11) . 2_665 ?
O5 Mo2 O2 154.41(13) . . ?
O6 Mo2 O2 99.87(13) . . ?
O7 Mo2 O2 74.40(10) . . ?
O2 Mo2 O2 71.72(11) 2_665 . ?
O11 Mo3 O8 102.84(16) . . ?
O11 Mo3 O9 102.23(11) . . ?
O8 Mo3 O9 99.05(11) . . ?
O11 Mo3 O3 93.90(14) . . ?
O8 Mo3 O3 96.48(13) . . ?
O9 Mo3 O3 154.44(8) . . ?
O11 Mo3 O7 157.60(14) . . ?
O8 Mo3 O7 96.37(13) . . ?
O9 Mo3 O7 85.81(7) . . ?
O3 Mo3 O7 72.35(10) . . ?
O11 Mo3 O10 84.68(14) . . ?
O8 Mo3 O10 171.81(13) . . ?
O9 Mo3 O10 82.29(8) . . ?
O3 Mo3 O10 79.59(11) . . ?
O7 Mo3 O10 75.63(10) . . ?
N1 C1 N3 108.6(3) . . ?
N1 C1 C2 126.2(4) . . ?
N3 C1 C2 125.2(4) . . ?
C3 C2 C6 119.2(4) . . ?
C3 C2 C1 117.4(3) . . ?
C6 C2 C1 123.3(4) . . ?
N5 C3 C2 123.1(4) . . ?
N5 C3 H3 118.5 . . ?
C2 C3 H3 118.5 . . ?
N5 C4 C5 122.5(4) . . ?
N5 C4 H4 118.8 . . ?
C5 C4 H4 118.8 . . ?
C6 C5 C4 120.1(5) . . ?
C6 C5 H5 119.9 . . ?
C4 C5 H5 119.9 . . ?
C5 C6 C2 117.5(4) . . ?
C5 C6 H6 121.2 . . ?
C2 C6 H6 121.2 . . ?
N2 C7 N3 108.7(3) . . ?
N2 C7 C8 126.1(4) . . ?
N3 C7 C8 125.2(3) . . ?
C9 C8 C12 118.9(4) . . ?
C9 C8 C7 119.7(3) . . ?
C12 C8 C7 121.4(4) . . ?
N6 C9 C8 122.9(4) . . ?
N6 C9 H9 118.5 . . ?
C8 C9 H9 118.5 . . ?
N6 C10 C11 123.3(4) . . ?
N6 C10 H10 118.4 . . ?
C11 C10 H10 118.4 . . ?
C12 C11 C10 119.1(4) . . ?
C12 C11 H11 120.5 . . ?
C10 C11 H11 120.5 . . ?
C11 C12 C8 118.2(4) . . ?
C11 C12 H12 120.9 . . ?
C8 C12 H12 120.9 . . ?
C1 N1 N2 107.7(3) . . ?
C7 N2 N1 108.6(3) . . ?
C7 N2 Mo1 133.4(3) . . ?
N1 N2 Mo1 118.0(2) . . ?
C7 N3 C1 106.5(3) . . ?
C7 N3 N4 124.3(3) . . ?
C1 N3 N4 129.2(3) . . ?
N3 N4 H4A 120.0 . . ?
N3 N4 H4B 120.0 . . ?
H4A N4 H4B 120.0 . . ?
C4 N5 C3 117.5(4) . . ?
C4 N5 Co1 120.6(3) . 1_454 ?
C3 N5 Co1 121.9(3) . 1_454 ?
C10 N6 C9 117.6(3) . . ?
C10 N6 Co1 121.1(3) . 1_455 ?
C9 N6 Co1 121.2(3) . 1_455 ?
Mo2 O2 Mo1 139.85(14) 2_665 . ?
Mo2 O2 Mo2 108.28(11) 2_665 . ?
Mo1 O2 Mo2 104.20(11) . . ?
Mo1 O3 Mo3 117.47(13) . . ?
Mo1 O4 Co1 147.85(15) . . ?
Mo2 O7 Mo3 148.70(14) . . ?
Mo2 O7 Mo1 107.98(12) . . ?
Mo3 O7 Mo1 96.07(10) . . ?
Mo3 O9 Mo3 180.0 2_655 . ?
Mo3 O10 H10A 109.5 . . ?
Mo3 O10 H10B 116.3 . . ?
H10A O10 H10B 123.3 . . ?
H1WB O1W H1WA 115.9 . . ?

loop_
_geom_bond_atom_site_label_1
_geom_bond_atom_site_label_2
_geom_bond_distance
_geom_bond_site_symmetry_2
_geom_bond_publ_flag
Co1 O4 2.083(3) 2_766 ?
Co1 O4 2.083(3) . ?
Co1 N6 2.159(3) 1_655 ?
Co1 N6 2.159(3) 2_666 ?
Co1 N5 2.200(3) 2_665 ?
Co1 N5 2.200(3) 1_656 ?
Mo1 O1 1.690(3) . ?
Mo1 O4 1.754(3) . ?
Mo1 O3 1.862(3) . ?
Mo1 O2 1.993(3) . ?
Mo1 O7 2.230(3) . ?
Mo1 N2 2.359(3) . ?
Mo2 O5 1.708(3) . ?
Mo2 O6 1.708(3) . ?
Mo2 O7 1.879(3) . ?
Mo2 O2 1.987(3) 2_665 ?
Mo2 O2 2.224(3) . ?
Mo3 O11 1.695(3) . ?
Mo3 O8 1.717(3) . ?
Mo3 O9 1.8878(4) . ?
Mo3 O3 1.993(3) . ?
Mo3 O7 2.203(3) . ?
Mo3 O10 2.324(3) . ?
C1 N1 1.305(5) . ?
C1 N3 1.380(5) . ?
C1 C2 1.469(5) . ?
C2 C3 1.378(5) . ?
C2 C6 1.393(6) . ?
C3 N5 1.341(5) . ?
C3 H3 0.9300 . ?
C4 N5 1.333(6) . ?
C4 C5 1.388(7) . ?
C4 H4 0.9300 . ?
C5 C6 1.370(7) . ?
C5 H5 0.9300 . ?
C6 H6 0.9300 . ?
C7 N2 1.308(5) . ?
C7 N3 1.354(5) . ?
C7 C8 1.476(5) . ?
C8 C9 1.386(6) . ?
C8 C12 1.387(6) . ?
C9 N6 1.335(5) . ?
C9 H9 0.9300 . ?
C10 N6 1.328(5) . ?
C10 C11 1.384(6) . ?
C10 H10 0.9300 . ?
C11 C12 1.378(6) . ?
C11 H11 0.9300 . ?
C12 H12 0.9300 . ?
N1 N2 1.377(4) . ?
N3 N4 1.408(5) . ?
N4 H4A 0.8600 . ?
N4 H4B 0.8600 . ?
N5 Co1 2.200(3) 1_454 ?
N6 Co1 2.159(3) 1_455 ?
O2 Mo2 1.987(3) 2_665 ?
O9 Mo3 1.8877(4) 2_655 ?
O10 H10A 0.8200 . ?
O10 H10B 0.8502 . ?
O1W H1WB 0.8500 . ?
O1W H1WA 0.8500 . ?

loop_
_geom_hbond_atom_site_label_D
_geom_hbond_atom_site_label_H
_geom_hbond_atom_site_label_A
_geom_hbond_distance_DH
_geom_hbond_distance_HA
_geom_hbond_distance_DA
_geom_hbond_angle_DHA
_geom_hbond_site_symmetry_A
O1W H1WA O1W 0.85 2.32 3.153(11) 168.9 2_556
O1W H1WB O5 0.85 2.13 2.849(6) 141.5 1_556
O10 H10B O1W 0.85 1.85 2.700(6) 176.7 2_656
O10 H10A N4 0.82 2.27 3.016(5) 152.0 1_655
N4 H4B O6 0.86 2.45 2.917(5) 114.8 1_455
N4 H4A O10 0.86 2.21 3.016(5) 155.5 1_455

loop_
_geom_torsion_atom_site_label_1
_geom_torsion_atom_site_label_2
_geom_torsion_atom_site_label_3
_geom_torsion_atom_site_label_4
_geom_torsion
_geom_torsion_site_symmetry_1
_geom_torsion_site_symmetry_2
_geom_torsion_site_symmetry_3
_geom_torsion_site_symmetry_4
_geom_torsion_publ_flag
N1 C1 C2 C3 -44.8(6) . . . . ?
N3 C1 C2 C3 133.2(4) . . . . ?
N1 C1 C2 C6 132.3(5) . . . . ?
N3 C1 C2 C6 -49.7(7) . . . . ?
C6 C2 C3 N5 -0.5(7) . . . . ?
C1 C2 C3 N5 176.8(4) . . . . ?
N5 C4 C5 C6 -1.2(10) . . . . ?
C4 C5 C6 C2 -0.6(10) . . . . ?
C3 C2 C6 C5 1.4(8) . . . . ?
C1 C2 C6 C5 -175.7(5) . . . . ?
N2 C7 C8 C9 125.2(4) . . . . ?
N3 C7 C8 C9 -54.7(6) . . . . ?
N2 C7 C8 C12 -52.0(6) . . . . ?
N3 C7 C8 C12 128.2(4) . . . . ?
C12 C8 C9 N6 0.0(6) . . . . ?
C7 C8 C9 N6 -177.2(4) . . . . ?
N6 C10 C11 C12 0.7(7) . . . . ?
C10 C11 C12 C8 -0.5(7) . . . . ?
C9 C8 C12 C11 0.2(6) . . . . ?
C7 C8 C12 C11 177.3(4) . . . . ?
N3 C1 N1 N2 0.8(4) . . . . ?
C2 C1 N1 N2 179.0(4) . . . . ?
N3 C7 N2 N1 0.5(4) . . . . ?
C8 C7 N2 N1 -179.4(3) . . . . ?
N3 C7 N2 Mo1 -178.5(2) . . . . ?
C8 C7 N2 Mo1 1.6(6) . . . . ?
C1 N1 N2 C7 -0.8(4) . . . . ?
C1 N1 N2 Mo1 178.4(2) . . . . ?
O1 Mo1 N2 C7 -37.8(4) . . . . ?
O4 Mo1 N2 C7 -176.8(11) . . . . ?
O3 Mo1 N2 C7 66.9(4) . . . . ?
O2 Mo1 N2 C7 -143.1(4) . . . . ?
O7 Mo1 N2 C7 142.5(4) . . . . ?
O1 Mo1 N2 N1 143.3(3) . . . . ?
O4 Mo1 N2 N1 4.2(14) . . . . ?
O3 Mo1 N2 N1 -112.0(3) . . . . ?
O2 Mo1 N2 N1 38.0(2) . . . . ?
O7 Mo1 N2 N1 -36.5(2) . . . . ?
N2 C7 N3 C1 0.0(4) . . . . ?
C8 C7 N3 C1 179.8(4) . . . . ?
N2 C7 N3 N4 178.9(3) . . . . ?
C8 C7 N3 N4 -1.2(6) . . . . ?
N1 C1 N3 C7 -0.5(4) . . . . ?
C2 C1 N3 C7 -178.7(4) . . . . ?
N1 C1 N3 N4 -179.4(4) . . . . ?
C2 C1 N3 N4 2.4(7) . . . . ?
C5 C4 N5 C3 2.2(7) . . . . ?
C5 C4 N5 Co1 -177.9(5) . . . 1_454 ?
C2 C3 N5 C4 -1.3(6) . . . . ?
C2 C3 N5 Co1 178.7(3) . . . 1_454 ?
C11 C10 N6 C9 -0.5(6) . . . . ?
C11 C10 N6 Co1 -178.6(3) . . . 1_455 ?
C8 C9 N6 C10 0.1(6) . . . . ?
C8 C9 N6 Co1 178.2(3) . . . 1_455 ?
O1 Mo1 O2 Mo2 -4.9(2) . . . 2_665 ?
O4 Mo1 O2 Mo2 -109.8(2) . . . 2_665 ?
O3 Mo1 O2 Mo2 130.8(2) . . . 2_665 ?
O7 Mo1 O2 Mo2 151.0(2) . . . 2_665 ?
N2 Mo1 O2 Mo2 73.1(2) . . . 2_665 ?
O1 Mo1 O2 Mo2 -148.19(13) . . . . ?
O4 Mo1 O2 Mo2 106.87(12) . . . . ?
O3 Mo1 O2 Mo2 -12.5(2) . . . . ?
O7 Mo1 O2 Mo2 7.70(10) . . . . ?
N2 Mo1 O2 Mo2 -70.19(12) . . . . ?
O5 Mo2 O2 Mo2 -72.0(3) . . . 2_665 ?
O6 Mo2 O2 Mo2 96.17(14) . . . 2_665 ?
O7 Mo2 O2 Mo2 -165.10(15) . . . 2_665 ?
O2 Mo2 O2 Mo2 0.0 2_665 . . 2_665 ?
O5 Mo2 O2 Mo1 84.1(3) . . . . ?
O6 Mo2 O2 Mo1 -107.77(14) . . . . ?
O7 Mo2 O2 Mo1 -9.04(11) . . . . ?
O2 Mo2 O2 Mo1 156.06(19) 2_665 . . . ?
O1 Mo1 O3 Mo3 157.00(15) . . . . ?
O4 Mo1 O3 Mo3 -97.21(16) . . . . ?
O2 Mo1 O3 Mo3 21.3(3) . . . . ?
O7 Mo1 O3 Mo3 1.35(13) . . . . ?
N2 Mo1 O3 Mo3 78.01(15) . . . . ?
O11 Mo3 O3 Mo1 160.56(18) . . . . ?
O8 Mo3 O3 Mo1 -96.03(17) . . . . ?
O9 Mo3 O3 Mo1 31.2(3) . . . . ?
O7 Mo3 O3 Mo1 -1.38(13) . . . . ?
O10 Mo3 O3 Mo1 76.71(15) . . . . ?
O1 Mo1 O4 Co1 13.4(3) . . . . ?
O3 Mo1 O4 Co1 -92.7(3) . . . . ?
O2 Mo1 O4 Co1 118.5(3) . . . . ?
O7 Mo1 O4 Co1 -168.3(3) . . . . ?
N2 Mo1 O4 Co1 151.8(11) . . . . ?
O4 Co1 O4 Mo1 -18(10) 2_766 . . . ?
N6 Co1 O4 Mo1 152.5(3) 1_655 . . . ?
N6 Co1 O4 Mo1 -27.5(3) 2_666 . . . ?
N5 Co1 O4 Mo1 -114.7(3) 2_665 . . . ?
N5 Co1 O4 Mo1 65.3(3) 1_656 . . . ?
O5 Mo2 O7 Mo3 -6.8(3) . . . . ?
O6 Mo2 O7 Mo3 -116.1(3) . . . . ?
O2 Mo2 O7 Mo3 122.6(3) 2_665 . . . ?
O2 Mo2 O7 Mo3 146.6(3) . . . . ?
O5 Mo2 O7 Mo1 -145.20(14) . . . . ?
O6 Mo2 O7 Mo1 105.54(14) . . . . ?
O2 Mo2 O7 Mo1 -15.8(2) 2_665 . . . ?
O2 Mo2 O7 Mo1 8.23(10) . . . . ?
O11 Mo3 O7 Mo2 166.2(3) . . . . ?
O8 Mo3 O7 Mo2 -44.7(3) . . . . ?
O9 Mo3 O7 Mo2 53.9(3) . . . . ?
O3 Mo3 O7 Mo2 -139.5(3) . . . . ?
O10 Mo3 O7 Mo2 137.0(3) . . . . ?
O11 Mo3 O7 Mo1 -53.2(4) . . . . ?
O8 Mo3 O7 Mo1 95.83(13) . . . . ?
O9 Mo3 O7 Mo1 -165.51(8) . . . . ?
O3 Mo3 O7 Mo1 1.03(10) . . . . ?
O10 Mo3 O7 Mo1 -82.41(11) . . . . ?
O1 Mo1 O7 Mo2 72.3(3) . . . . ?
O4 Mo1 O7 Mo2 -103.65(14) . . . . ?
O3 Mo1 O7 Mo2 158.61(15) . . . . ?
O2 Mo1 O7 Mo2 -9.30(12) . . . . ?
N2 Mo1 O7 Mo2 72.87(13) . . . . ?
O1 Mo1 O7 Mo3 -87.4(3) . . . . ?
O4 Mo1 O7 Mo3 96.65(11) . . . . ?
O3 Mo1 O7 Mo3 -1.09(10) . . . . ?
O2 Mo1 O7 Mo3 -169.00(13) . . . . ?
N2 Mo1 O7 Mo3 -86.83(11) . . . . ?
O11 Mo3 O9 Mo3 154(4) . . . 2_655 ?
O8 Mo3 O9 Mo3 49(4) . . . 2_655 ?
O3 Mo3 O9 Mo3 -78(4) . . . 2_655 ?
O7 Mo3 O9 Mo3 -47(4) . . . 2_655 ?
O10 Mo3 O9 Mo3 -123(4) . . . 2_655 ?
